data_7225718
loop_
_publ_author_name
'Bagd\<zi\=unas, Gintautas'
'Grybauskait\.e, Gintar\.e'
'Kostiv, Nataliya'
'Ivaniuk, Khrystyna'
'Volyniuk, Dmytro'
'Lazauskas, Algirdas'

_publ_section_title
;
 Green and red phosphorescent organic light-emitting diodes with ambipolar
 hosts based on phenothiazine and carbazole moieties: photoelectrical
 properties, morphology and efficiency
;
_journal_issue 66
_journal_name_full 'RSC Adv.'
_journal_page_first 61544
_journal_paper_doi 10.1039/C6RA12692H
_journal_volume 6
_journal_year 2016
_chemical_formula_moiety 'C26 H20 N2 S'
_chemical_formula_sum 'C26 H20 N2 S'
_chemical_formula_weight 392.52
_chemical_melting_point 492.0(10)
_chemical_name_systematic '10-(9-Ethyl-9H-carbazol-3-yl)-10H-phenothiazine '
_space_group_IT_number 2
_symmetry_cell_setting triclinic
_symmetry_Int_Tables_number 2
_symmetry_space_group_name_Hall '-P 1'
_symmetry_space_group_name_H-M 'P -1'
_atom_sites_solution_hydrogens geom
_atom_sites_solution_primary direct
_atom_sites_solution_secondary difmap
_audit_update_record
;
2016-01-06 deposited with the CCDC.
2016-06-20 downloaded from the CCDC.
;
_cell_angle_alpha 75.35(4)
_cell_angle_beta 88.08(5)
_cell_angle_gamma 64.40(4)
_cell_formula_units_Z 2
_cell_length_a 9.511(11)
_cell_length_b 10.365(10)
_cell_length_c 11.708(14)
_cell_measurement_reflns_used 1602
_cell_measurement_temperature 273
_cell_measurement_theta_max 27.49
_cell_measurement_theta_min 3.61
_cell_volume 1003(2)
_computing_cell_refinement 'CrystalClear-SM Expert 2.0 r15'
_computing_data_collection 'CrystalClear-SM Expert 2.0 r15 (Rigaku, 2011)'
_computing_data_reduction 'CrystalClear-SM Expert 2.0 r15'
_computing_molecular_graphics 'CrystalStructure 4.0'
_computing_publication_material 'CrystalStructure 4.0 (Rigaku, 2010)'
_computing_structure_refinement 'SHELXL97 (Sheldrick, 2008)'
_computing_structure_solution 'SHELXS97 (Sheldrick, 2008)'
_diffrn_ambient_temperature 293
_diffrn_detector_area_resol_mean 13.653
_diffrn_measured_fraction_theta_full 0.987
_diffrn_measured_fraction_theta_max 0.987
_diffrn_measurement_device_type 'Rigaku XtaLAB mini'
_diffrn_measurement_method \w
_diffrn_radiation_type 'Mo K\a'
_diffrn_radiation_wavelength 0.71075
_diffrn_reflns_av_R_equivalents 0.0427
_diffrn_reflns_limit_h_max 12
_diffrn_reflns_limit_h_min -12
_diffrn_reflns_limit_k_max 13
_diffrn_reflns_limit_k_min -13
_diffrn_reflns_limit_l_max 15
_diffrn_reflns_limit_l_min -15
_diffrn_reflns_number 10284
_diffrn_reflns_theta_full 27.47
_diffrn_reflns_theta_max 27.47
_diffrn_standards_number 0
_exptl_absorpt_coefficient_mu 0.176
_exptl_absorpt_correction_T_max 0.979
_exptl_absorpt_correction_T_min 0.699
_exptl_absorpt_correction_type multi-scan
_exptl_absorpt_process_details 'REQAB (Rigaku, 1998)'
_exptl_crystal_colour colorless
_exptl_crystal_density_diffrn 1.299
_exptl_crystal_density_method 'not measured'
_exptl_crystal_description prism
_exptl_crystal_F_000 412.00
_exptl_crystal_preparation Luminescent
_exptl_crystal_recrystallization_method 'Re-crystallisation from solvent: N,N-dimethylphormamide and isopropanol'
_exptl_crystal_size_max 0.400
_exptl_crystal_size_mid 0.130
_exptl_crystal_size_min 0.120
_refine_diff_density_max 0.300
_refine_diff_density_min -0.500
_refine_ls_extinction_method none
_refine_ls_goodness_of_fit_ref 1.017
_refine_ls_hydrogen_treatment constr
_refine_ls_number_parameters 262
_refine_ls_number_reflns 4549
_refine_ls_number_restraints 0
_refine_ls_R_factor_gt 0.0653
_refine_ls_shift/su_max 0.000
_refine_ls_structure_factor_coef Fsqd
_refine_ls_weighting_details 'w = 1/[\s^2^(Fo^2^)+(0.1560P)^2^+0.0000P] where P=(Fo^2^+2Fc^2^)/3'
_refine_ls_weighting_scheme calc
_refine_ls_wR_factor_ref 0.2799
_reflns_number_gt 2371
_reflns_number_total 4549
_reflns_threshold_expression F^2^>2.0\s(F^2^)
_cod_data_source_file c6ra12692h2.cif
_cod_data_source_block GG06
_cod_depositor_comments
;
The following automatic conversions were performed:

'_chemical_melting_point' value '491-493' was changed to '492.0(10)'
- the average value was taken and precision was estimated.

Automatic conversion script
Id: cif_fix_values 4268 2015-11-12 08:31:59Z antanas 
;
_cod_original_cell_volume 1003.2(19)
_cod_database_code 7225718

loop_
_symmetry_equiv_pos_site_id
_symmetry_equiv_pos_as_xyz
1 +X,+Y,+Z
2 -X,-Y,-Z

loop_
_atom_site_label
_atom_site_type_symbol
_atom_site_fract_x
_atom_site_fract_y
_atom_site_fract_z
_atom_site_U_iso_or_equiv
_atom_site_adp_type
_atom_site_occupancy
_atom_site_symmetry_multiplicity
_atom_site_calc_flag
_atom_site_refinement_flags
S1 S 1.07892(11) 1.28757(10) 0.05797(8) 0.0713(4) Uani 1.0 2 d .
N1 N 0.7803(3) 0.6867(3) 0.5267(2) 0.0553(7) Uani 1.0 2 d .
N2 N 0.9770(3) 1.0514(3) 0.1936(3) 0.0548(7) Uani 1.0 2 d .
C1 C 0.8273(4) 0.7874(4) 0.4546(3) 0.0472(7) Uani 1.0 2 d .
C2 C 0.8390(4) 0.9087(4) 0.4770(3) 0.0582(8) Uani 1.0 2 d .
C3 C 0.8869(4) 0.9934(4) 0.3878(3) 0.0546(8) Uani 1.0 2 d .
C4 C 0.9241(4) 0.9578(4) 0.2796(3) 0.0499(7) Uani 1.0 2 d .
C5 C 0.9124(4) 0.8376(4) 0.2573(3) 0.0507(8) Uani 1.0 2 d .
C6 C 0.8619(4) 0.7512(4) 0.3448(3) 0.0471(7) Uani 1.0 2 d .
C7 C 0.8315(4) 0.6244(4) 0.3520(3) 0.0499(7) Uani 1.0 2 d .
C8 C 0.8371(5) 0.5406(4) 0.2737(4) 0.0660(9) Uani 1.0 2 d .
C9 C 0.7895(5) 0.4279(5) 0.3081(4) 0.0800(12) Uani 1.0 2 d .
C10 C 0.7402(5) 0.3971(4) 0.4204(4) 0.0752(11) Uani 1.0 2 d .
C11 C 0.7323(5) 0.4776(4) 0.4998(4) 0.0654(9) Uani 1.0 2 d .
C12 C 0.7789(4) 0.5913(4) 0.4651(3) 0.0520(8) Uani 1.0 2 d .
C13 C 0.8702(4) 1.1635(4) 0.1004(3) 0.0517(8) Uani 1.0 2 d .
C14 C 0.7237(4) 1.1693(4) 0.0769(3) 0.0629(9) Uani 1.0 2 d .
C15 C 0.6180(5) 1.2827(5) -0.0114(4) 0.0790(12) Uani 1.0 2 d .
C16 C 0.6537(5) 1.3903(5) -0.0809(4) 0.0815(12) Uani 1.0 2 d .
C17 C 0.7984(5) 1.3863(5) -0.0610(3) 0.0684(10) Uani 1.0 2 d .
C18 C 0.9050(4) 1.2751(4) 0.0291(3) 0.0577(8) Uani 1.0 2 d .
C19 C 1.2006(4) 1.1029(4) 0.1302(3) 0.0582(9) Uani 1.0 2 d .
C20 C 1.3619(5) 1.0535(5) 0.1302(4) 0.0782(12) Uani 1.0 2 d .
C21 C 1.4646(5) 0.9157(6) 0.1992(5) 0.0905(14) Uani 1.0 2 d .
C22 C 1.4067(5) 0.8258(5) 0.2677(4) 0.0838(13) Uani 1.0 2 d .
C23 C 1.2448(4) 0.8680(4) 0.2653(3) 0.0653(9) Uani 1.0 2 d .
C24 C 1.1408(4) 1.0065(4) 0.1959(3) 0.0514(8) Uani 1.0 2 d .
C25 C 0.7298(5) 0.6906(5) 0.6454(3) 0.0730(11) Uani 1.0 2 d .
C26 C 0.5585(6) 0.7828(7) 0.6469(5) 0.1118(18) Uani 1.0 2 d .
H10 H 0.9377 0.8147 0.1852 0.0609 Uiso 1.0 2 calc R
H11 H 0.8155 0.9317 0.5492 0.0698 Uiso 1.0 2 calc R
H14 H 0.8943 1.0755 0.4000 0.0655 Uiso 1.0 2 calc R
H15 H 0.6977 1.0960 0.1215 0.0755 Uiso 1.0 2 calc R
H17 H 0.8241 1.4585 -0.1082 0.0821 Uiso 1.0 2 calc R
H18 H 0.8724 0.5600 0.1992 0.0792 Uiso 1.0 2 calc R
H19 H 0.6970 0.4568 0.5741 0.0784 Uiso 1.0 2 calc R
H20 H 0.7116 0.3197 0.4428 0.0902 Uiso 1.0 2 calc R
H21 H 1.2073 0.8034 0.3100 0.0784 Uiso 1.0 2 calc R
H22 H 1.4015 1.1146 0.0828 0.0938 Uiso 1.0 2 calc R
H23A H 0.7868 0.7292 0.6829 0.0876 Uiso 1.0 2 calc R
H23B H 0.7566 0.5900 0.6919 0.0876 Uiso 1.0 2 calc R
H24 H 0.7907 0.3732 0.2559 0.0959 Uiso 1.0 2 calc R
H25 H 0.5816 1.4654 -0.1410 0.0978 Uiso 1.0 2 calc R
H26 H 0.5202 1.2863 -0.0240 0.0948 Uiso 1.0 2 calc R
H27 H 1.4753 0.7349 0.3170 0.1005 Uiso 1.0 2 calc R
H28 H 1.5721 0.8848 0.1989 0.1086 Uiso 1.0 2 calc R
H29A H 0.5333 0.7807 0.7272 0.1342 Uiso 1.0 2 calc R
H29B H 0.5009 0.7439 0.6118 0.1342 Uiso 1.0 2 calc R
H29C H 0.5311 0.8832 0.6025 0.1342 Uiso 1.0 2 calc R

loop_
_atom_site_aniso_label
_atom_site_aniso_U_11
_atom_site_aniso_U_22
_atom_site_aniso_U_33
_atom_site_aniso_U_12
_atom_site_aniso_U_13
_atom_site_aniso_U_23
S1 0.0812(7) 0.0640(7) 0.0714(7) -0.0459(6) 0.0041(5) 0.0034(5)
N1 0.0622(16) 0.0640(17) 0.0419(13) -0.0352(14) 0.0098(11) -0.0047(12)
N2 0.0529(15) 0.0530(15) 0.0523(14) -0.0270(13) 0.0068(12) 0.0029(12)
C1 0.0504(16) 0.0500(16) 0.0418(14) -0.0265(14) 0.0056(12) -0.0055(13)
C2 0.071(2) 0.067(2) 0.0436(15) -0.0366(18) 0.0120(14) -0.0148(15)
C3 0.0612(19) 0.0567(18) 0.0512(16) -0.0320(16) 0.0043(14) -0.0116(14)
C4 0.0489(16) 0.0521(17) 0.0476(15) -0.0265(14) 0.0068(13) -0.0037(14)
C5 0.0527(17) 0.0573(18) 0.0436(15) -0.0265(15) 0.0081(13) -0.0117(14)
C6 0.0477(15) 0.0480(16) 0.0417(14) -0.0210(13) 0.0067(12) -0.0057(12)
C7 0.0503(16) 0.0444(16) 0.0529(16) -0.0222(13) 0.0083(13) -0.0069(14)
C8 0.074(3) 0.063(2) 0.071(3) -0.0354(18) 0.0208(18) -0.0260(18)
C9 0.095(3) 0.064(3) 0.096(3) -0.043(3) 0.022(3) -0.032(3)
C10 0.082(3) 0.053(2) 0.097(3) -0.039(2) 0.020(3) -0.014(2)
C11 0.074(3) 0.0499(19) 0.067(2) -0.0296(17) 0.0110(17) -0.0018(17)
C12 0.0531(17) 0.0429(16) 0.0518(16) -0.0193(14) 0.0061(13) -0.0024(14)
C13 0.0568(18) 0.0533(18) 0.0428(15) -0.0244(15) 0.0089(13) -0.0091(14)
C14 0.0545(19) 0.063(2) 0.065(2) -0.0283(17) 0.0025(16) -0.0011(17)
C15 0.064(3) 0.083(3) 0.075(3) -0.029(2) -0.0011(19) -0.000(2)
C16 0.079(3) 0.081(3) 0.064(3) -0.029(3) -0.0099(19) 0.006(2)
C17 0.073(3) 0.067(3) 0.0536(18) -0.0335(19) 0.0020(16) 0.0072(17)
C18 0.066(2) 0.0562(19) 0.0439(15) -0.0251(16) 0.0116(14) -0.0062(14)
C19 0.0595(18) 0.065(2) 0.0564(17) -0.0371(17) 0.0090(15) -0.0092(16)
C20 0.071(3) 0.091(3) 0.086(3) -0.055(3) 0.011(2) -0.012(3)
C21 0.056(3) 0.094(4) 0.111(4) -0.036(3) -0.001(3) -0.005(3)
C22 0.061(3) 0.081(3) 0.099(3) -0.033(3) -0.011(2) -0.001(3)
C23 0.059(2) 0.057(2) 0.071(2) -0.0271(17) -0.0021(16) 0.0025(17)
C24 0.0519(17) 0.0587(19) 0.0487(15) -0.0303(15) 0.0045(13) -0.0116(14)
C25 0.094(3) 0.089(3) 0.0418(16) -0.051(3) 0.0186(17) -0.0066(18)
C26 0.103(4) 0.147(5) 0.102(4) -0.062(4) 0.049(3) -0.053(4)

loop_
_atom_type_symbol
_atom_type_description
_atom_type_scat_dispersion_real
_atom_type_scat_dispersion_imag
_atom_type_scat_source
C C 0.0033 0.0016
;
International Tables for Crystallography
(1992, Vol. C, Tables 4.2.6.8 and 6.1.1.4)
;
H H 0.0000 0.0000
;
International Tables for Crystallography
(1992, Vol. C, Table 6.1.1.4)
;
N N 0.0061 0.0033
;
International Tables for Crystallography
(1992, Vol. C, Tables 4.2.6.8 and 6.1.1.4)
;
S S 0.1246 0.1234
;
International Tables for Crystallography
(1992, Vol. C, Tables 4.2.6.8 and 6.1.1.4)
;

loop_
_geom_angle_atom_site_label_1
_geom_angle_atom_site_label_2
_geom_angle_atom_site_label_3
_geom_angle
_geom_angle_publ_flag
C18 S1 C19 100.7(2) yes
C1 N1 C12 108.9(3) yes
C1 N1 C25 124.9(4) yes
C12 N1 C25 126.0(4) yes
C4 N2 C13 119.1(3) yes
C4 N2 C24 116.9(3) yes
C13 N2 C24 122.9(3) yes
N1 C1 C2 129.5(3) yes
N1 C1 C6 108.5(4) yes
C2 C1 C6 122.0(3) yes
C1 C2 C3 117.6(4) yes
C2 C3 C4 121.3(4) yes
N2 C4 C3 116.8(4) yes
N2 C4 C5 122.1(3) yes
C3 C4 C5 121.2(4) yes
C4 C5 C6 119.0(3) yes
C1 C6 C5 119.0(4) yes
C1 C6 C7 106.6(3) yes
C5 C6 C7 134.4(3) yes
C6 C7 C8 134.8(3) yes
C6 C7 C12 106.3(3) yes
C8 C7 C12 118.9(4) yes
C7 C8 C9 119.6(4) yes
C8 C9 C10 120.0(5) yes
C9 C10 C11 122.2(5) yes
C10 C11 C12 117.9(4) yes
N1 C12 C7 109.6(4) yes
N1 C12 C11 128.9(3) yes
C7 C12 C11 121.4(4) yes
N2 C13 C14 121.1(4) yes
N2 C13 C18 121.4(4) yes
C14 C13 C18 117.5(3) yes
C13 C14 C15 120.6(4) yes
C14 C15 C16 121.4(5) yes
C15 C16 C17 119.3(4) yes
C16 C17 C18 120.2(4) yes
S1 C18 C13 121.4(3) yes
S1 C18 C17 117.4(4) yes
C13 C18 C17 121.0(4) yes
S1 C19 C20 118.6(4) yes
S1 C19 C24 122.0(3) yes
C20 C19 C24 119.2(3) yes
C19 C20 C21 121.4(5) yes
C20 C21 C22 119.3(4) yes
C21 C22 C23 121.1(4) yes
C22 C23 C24 119.9(4) yes
N2 C24 C19 120.5(3) yes
N2 C24 C23 120.6(4) yes
C19 C24 C23 118.9(4) yes
N1 C25 C26 113.8(3) yes
C1 C2 H11 121.213 no
C3 C2 H11 121.219 no
C2 C3 H14 119.357 no
C4 C3 H14 119.359 no
C4 C5 H10 120.511 no
C6 C5 H10 120.510 no
C7 C8 H18 120.198 no
C9 C8 H18 120.187 no
C8 C9 H24 120.002 no
C10 C9 H24 120.003 no
C9 C10 H20 118.915 no
C11 C10 H20 118.921 no
C10 C11 H19 121.045 no
C12 C11 H19 121.052 no
C13 C14 H15 119.706 no
C15 C14 H15 119.713 no
C14 C15 H26 119.301 no
C16 C15 H26 119.303 no
C15 C16 H25 120.359 no
C17 C16 H25 120.344 no
C16 C17 H17 119.909 no
C18 C17 H17 119.905 no
C19 C20 H22 119.275 no
C21 C20 H22 119.276 no
C20 C21 H28 120.368 no
C22 C21 H28 120.371 no
C21 C22 H27 119.445 no
C23 C22 H27 119.462 no
C22 C23 H21 120.055 no
C24 C23 H21 120.061 no
N1 C25 H23A 108.803 no
N1 C25 H23B 108.795 no
C26 C25 H23A 108.799 no
C26 C25 H23B 108.792 no
H23A C25 H23B 107.676 no
C25 C26 H29A 109.472 no
C25 C26 H29B 109.473 no
C25 C26 H29C 109.464 no
H29A C26 H29B 109.473 no
H29A C26 H29C 109.475 no
H29B C26 H29C 109.470 no

loop_
_geom_bond_atom_site_label_1
_geom_bond_atom_site_label_2
_geom_bond_distance
_geom_bond_publ_flag
S1 C18 1.764(5) yes
S1 C19 1.746(4) yes
N1 C1 1.391(5) yes
N1 C12 1.368(6) yes
N1 C25 1.459(5) yes
N2 C4 1.450(5) yes
N2 C13 1.410(4) yes
N2 C24 1.419(5) yes
C1 C2 1.396(6) yes
C1 C6 1.417(5) yes
C2 C3 1.385(5) yes
C3 C4 1.399(5) yes
C4 C5 1.385(6) yes
C5 C6 1.400(5) yes
C6 C7 1.444(6) yes
C7 C8 1.399(6) yes
C7 C12 1.414(5) yes
C8 C9 1.392(7) yes
C9 C10 1.387(7) yes
C10 C11 1.378(7) yes
C11 C12 1.395(6) yes
C13 C14 1.402(6) yes
C13 C18 1.402(6) yes
C14 C15 1.377(5) yes
C15 C16 1.368(7) yes
C16 C17 1.385(7) yes
C17 C18 1.384(5) yes
C19 C20 1.392(6) yes
C19 C24 1.410(6) yes
C20 C21 1.382(6) yes
C21 C22 1.361(8) yes
C22 C23 1.406(6) yes
C23 C24 1.391(4) yes
C25 C26 1.493(6) yes
C2 H11 0.930 no
C3 H14 0.930 no
C5 H10 0.930 no
C8 H18 0.930 no
C9 H24 0.930 no
C10 H20 0.930 no
C11 H19 0.930 no
C14 H15 0.930 no
C15 H26 0.930 no
C16 H25 0.930 no
C17 H17 0.930 no
C20 H22 0.930 no
C21 H28 0.930 no
C22 H27 0.930 no
C23 H21 0.930 no
C25 H23A 0.970 no
C25 H23B 0.970 no
C26 H29A 0.960 no
C26 H29B 0.960 no
C26 H29C 0.960 no

loop_
_geom_contact_atom_site_label_1
_geom_contact_atom_site_label_2
_geom_contact_distance
_geom_contact_publ_flag
_geom_contact_site_symmetry_2
S1 N2 3.072(4) no .
N1 C5 3.593(6) no .
N1 C8 3.579(7) no .
C1 C4 2.758(5) no .
C1 C26 3.358(7) no .
C2 C5 2.836(6) no .
C2 C25 3.116(7) no .
C3 C6 2.788(7) no .
C3 C13 3.354(6) no .
C3 C23 3.482(6) no .
C3 C24 3.266(6) no .
C4 C14 2.851(5) no .
C4 C23 2.791(6) no .
C5 C8 3.409(7) no .
C5 C13 3.269(6) no .
C5 C14 3.279(5) no .
C5 C23 3.316(7) no .
C5 C24 3.293(6) no .
C7 C10 2.777(7) no .
C8 C11 2.817(6) no .
C9 C12 2.770(7) no .
C11 C25 3.104(7) no .
C12 C26 3.332(7) no .
C13 C16 2.803(5) no .
C13 C19 2.940(7) no .
C14 C17 2.763(7) no .
C15 C18 2.750(7) no .
C18 C24 2.956(5) no .
C19 C22 2.774(6) no .
C20 C23 2.763(7) no .
C21 C24 2.803(7) no .
C3 C3 3.518(7) no 2_776
C15 C22 3.509(8) no 2_775
C22 C15 3.509(8) no 2_775
S1 H17 2.7677 no .
S1 H22 2.7847 no .
N1 H11 2.7766 no .
N1 H19 2.7476 no .
N1 H29A 3.2844 no .
N1 H29B 2.6770 no .
N1 H29C 2.6755 no .
N2 H10 2.6615 no .
N2 H14 2.5547 no .
N2 H15 2.6227 no .
N2 H21 2.6120 no .
C1 H10 3.2732 no .
C1 H14 3.2219 no .
C1 H23A 2.6413 no .
C1 H23B 3.2479 no .
C1 H29C 3.1703 no .
C2 H23A 2.8230 no .
C2 H29C 3.3150 no .
C3 H10 3.2650 no .
C3 H15 3.3367 no .
C3 H21 3.0872 no .
C4 H11 3.2700 no .
C4 H15 2.5253 no .
C4 H21 2.4483 no .
C5 H14 3.2559 no .
C5 H15 2.6845 no .
C5 H18 3.2926 no .
C5 H21 2.7426 no .
C6 H11 3.3017 no .
C6 H15 3.5737 no .
C6 H18 2.8935 no .
C6 H21 3.5486 no .
C7 H10 2.8920 no .
C7 H19 3.2917 no .
C7 H24 3.2529 no .
C8 H10 3.2951 no .
C8 H20 3.2394 no .
C9 H19 3.2591 no .
C10 H18 3.2465 no .
C11 H23B 2.8403 no .
C11 H24 3.2514 no .
C11 H29B 3.2510 no .
C12 H18 3.2662 no .
C12 H20 3.2160 no .
C12 H23A 3.2406 no .
C12 H23B 2.6538 no .
C12 H29B 3.1456 no .
C13 H10 3.2696 no .
C13 H14 3.3827 no .
C13 H17 3.2615 no .
C13 H26 3.2478 no .
C14 H10 3.2575 no .
C14 H25 3.2311 no .
C15 H17 3.2151 no .
C16 H15 3.2258 no .
C17 H26 3.2139 no .
C18 H15 3.2417 no .
C18 H25 3.2403 no .
C19 H21 3.2563 no .
C19 H28 3.2572 no .
C20 H27 3.2059 no .
C21 H21 3.2418 no .
C22 H22 3.2022 no .
C23 H10 3.3990 no .
C23 H28 3.2502 no .
C24 H10 3.3398 no .
C24 H14 3.2795 no .
C24 H22 3.2543 no .
C24 H27 3.2560 no .
C25 H11 2.9076 no .
C25 H19 2.8913 no .
C26 H11 3.4415 no .
C26 H19 3.3788 no .
H10 H15 2.7440 no .
H10 H18 2.9285 no .
H10 H21 2.9377 no .
H11 H14 2.3230 no .
H11 H23A 2.3950 no .
H11 H29C 2.9771 no .
H14 H21 3.4585 no .
H15 H26 2.2928 no .
H17 H25 2.3182 no .
H18 H24 2.3251 no .
H19 H20 2.3072 no .
H19 H23B 2.4136 no .
H19 H29B 2.8881 no .
H20 H24 2.3019 no .
H21 H27 2.3299 no .
H22 H28 2.3072 no .
H23A H29A 2.3042 no .
H23A H29B 2.8003 no .
H23A H29C 2.3214 no .
H23B H29A 2.3053 no .
H23B H29B 2.3202 no .
H23B H29C 2.8003 no .
H25 H26 2.2935 no .
H27 H28 2.2884 no .
S1 H10 3.3097 no 2_775
S1 H17 3.3230 no 2_785
S1 H18 3.4517 no 1_565
S1 H18 3.1476 no 2_775
S1 H23A 3.2653 no 2_776
S1 H24 3.4903 no 1_565
N2 H24 3.2915 no 1_565
C1 H28 3.5661 no 1_455
C1 H29C 3.5584 no 2_676
C2 H14 3.0425 no 2_776
C2 H29B 3.5738 no 2_676
C2 H29C 3.2485 no 2_676
C3 H11 3.3898 no 2_776
C3 H14 3.0300 no 2_776
C3 H20 3.2849 no 1_565
C3 H24 3.5533 no 1_565
C3 H29B 3.5134 no 2_676
C5 H28 3.1297 no 1_455
C6 H28 2.8731 no 1_455
C7 H27 3.0754 no 1_455
C7 H28 2.9458 no 1_455
C8 H23A 3.4103 no 2_766
C8 H23B 3.4978 no 2_766
C8 H27 3.2499 no 1_455
C8 H28 3.2627 no 1_455
C9 H14 3.2289 no 1_545
C9 H27 3.3157 no 1_455
C10 H14 3.0783 no 1_545
C10 H21 3.2282 no 2_766
C10 H27 3.2411 no 1_455
C10 H29B 3.2817 no 2_666
C11 H21 3.0213 no 2_766
C11 H27 3.0813 no 1_455
C12 H27 2.9788 no 1_455
C13 H24 3.0164 no 1_565
C14 H22 3.3447 no 1_455
C14 H24 3.5710 no 1_565
C14 H29A 3.2611 no 2_676
C15 H22 3.2356 no 1_455
C15 H25 3.3838 no 2_685
C16 H23B 3.3320 no 1_564
C16 H25 3.5613 no 2_685
C16 H26 3.5553 no 2_685
C17 H10 3.0858 no 2_775
C17 H23B 3.0407 no 1_564
C18 H10 3.0210 no 2_775
C18 H24 3.0787 no 1_565
C19 H23A 3.1552 no 2_776
C20 H15 3.4017 no 1_655
C20 H22 3.5705 no 2_875
C20 H23A 3.3752 no 2_776
C20 H26 3.4786 no 1_655
C20 H29A 3.1260 no 2_776
C21 H15 3.4376 no 1_655
C21 H22 3.5379 no 2_875
C21 H26 3.2405 no 2_775
C21 H29A 3.4737 no 2_776
C21 H29C 3.5010 no 2_776
C22 H19 3.5501 no 2_766
C22 H26 3.2890 no 2_775
C23 H11 3.2443 no 2_776
C23 H19 3.2288 no 2_766
C23 H20 3.4160 no 2_766
C24 H11 3.2821 no 2_776
C25 H17 3.1164 no 1_546
C26 H20 3.4542 no 2_666
C26 H25 3.5096 no 1_546
H10 S1 3.3097 no 2_775
H10 C17 3.0858 no 2_775
H10 C18 3.0210 no 2_775
H10 H17 3.0940 no 2_775
H10 H28 3.2383 no 1_455
H11 C3 3.3898 no 2_776
H11 C23 3.2443 no 2_776
H11 C24 3.2821 no 2_776
H11 H14 2.8078 no 2_776
H11 H20 3.5796 no 1_565
H11 H21 3.4716 no 2_776
H11 H29B 3.5136 no 2_676
H11 H29C 3.3026 no 2_676
H14 C2 3.0425 no 2_776
H14 C3 3.0300 no 2_776
H14 C9 3.2289 no 1_565
H14 C10 3.0783 no 1_565
H14 H11 2.8078 no 2_776
H14 H14 2.7779 no 2_776
H14 H20 2.5417 no 1_565
H14 H24 2.8612 no 1_565
H14 H29B 3.3880 no 2_676
H15 C20 3.4017 no 1_455
H15 C21 3.4376 no 1_455
H15 H22 2.7838 no 1_455
H15 H28 2.8674 no 1_455
H15 H29A 2.8390 no 2_676
H17 S1 3.3230 no 2_785
H17 C25 3.1164 no 1_564
H17 H10 3.0940 no 2_775
H17 H18 2.9876 no 2_775
H17 H23A 3.1149 no 1_564
H17 H23B 2.3398 no 1_564
H17 H29A 3.4108 no 1_564
H18 S1 3.4517 no 1_545
H18 S1 3.1476 no 2_775
H18 H17 2.9876 no 2_775
H18 H23A 3.3472 no 2_766
H18 H23B 3.3241 no 2_766
H18 H28 3.3432 no 1_455
H19 C22 3.5501 no 2_766
H19 C23 3.2288 no 2_766
H19 H20 3.5418 no 2_666
H19 H21 2.4598 no 2_766
H19 H25 3.4862 no 1_546
H19 H27 3.5495 no 1_455
H19 H27 3.1060 no 2_766
H20 C3 3.2849 no 1_545
H20 C23 3.4160 no 2_766
H20 C26 3.4542 no 2_666
H20 H11 3.5796 no 1_545
H20 H14 2.5417 no 1_545
H20 H19 3.5418 no 2_666
H20 H21 2.8336 no 2_766
H20 H27 3.3344 no 2_766
H20 H29B 2.5251 no 2_666
H21 C10 3.2282 no 2_766
H21 C11 3.0213 no 2_766
H21 H11 3.4716 no 2_776
H21 H19 2.4598 no 2_766
H21 H20 2.8336 no 2_766
H22 C14 3.3447 no 1_655
H22 C15 3.2356 no 1_655
H22 C20 3.5705 no 2_875
H22 C21 3.5379 no 2_875
H22 H15 2.7838 no 1_655
H22 H22 3.3387 no 2_875
H22 H23A 3.5731 no 2_776
H22 H26 2.5536 no 1_655
H22 H28 3.2967 no 2_875
H22 H29A 2.8994 no 2_776
H23A S1 3.2653 no 2_776
H23A C8 3.4103 no 2_766
H23A C19 3.1552 no 2_776
H23A C20 3.3752 no 2_776
H23A H17 3.1149 no 1_546
H23A H18 3.3472 no 2_766
H23A H22 3.5731 no 2_776
H23B C8 3.4978 no 2_766
H23B C16 3.3320 no 1_546
H23B C17 3.0407 no 1_546
H23B H17 2.3398 no 1_546
H23B H18 3.3241 no 2_766
H23B H25 2.9369 no 1_546
H24 S1 3.4903 no 1_545
H24 N2 3.2915 no 1_545
H24 C3 3.5533 no 1_545
H24 C13 3.0164 no 1_545
H24 C14 3.5710 no 1_545
H24 C18 3.0787 no 1_545
H24 H14 2.8612 no 1_545
H24 H25 3.3478 no 2_675
H25 C15 3.3838 no 2_685
H25 C16 3.5613 no 2_685
H25 C26 3.5096 no 1_564
H25 H19 3.4862 no 1_564
H25 H23B 2.9369 no 1_564
H25 H24 3.3478 no 2_675
H25 H26 3.3963 no 2_685
H25 H27 3.4723 no 2_775
H25 H29A 3.0777 no 1_564
H25 H29B 3.3618 no 1_564
H26 C16 3.5553 no 2_685
H26 C20 3.4786 no 1_455
H26 C21 3.2405 no 2_775
H26 C22 3.2890 no 2_775
H26 H22 2.5536 no 1_455
H26 H25 3.3963 no 2_685
H26 H27 3.4893 no 2_775
H26 H28 3.3770 no 2_775
H26 H29A 3.4331 no 2_676
H27 C7 3.0754 no 1_655
H27 C8 3.2499 no 1_655
H27 C9 3.3157 no 1_655
H27 C10 3.2411 no 1_655
H27 C11 3.0813 no 1_655
H27 C12 2.9788 no 1_655
H27 H19 3.5495 no 1_655
H27 H19 3.1060 no 2_766
H27 H20 3.3344 no 2_766
H27 H25 3.4723 no 2_775
H27 H26 3.4893 no 2_775
H27 H29B 3.4955 no 1_655
H28 C1 3.5661 no 1_655
H28 C5 3.1297 no 1_655
H28 C6 2.8731 no 1_655
H28 C7 2.9458 no 1_655
H28 C8 3.2627 no 1_655
H28 H10 3.2383 no 1_655
H28 H15 2.8674 no 1_655
H28 H18 3.3432 no 1_655
H28 H22 3.2967 no 2_875
H28 H26 3.3770 no 2_775
H28 H29A 3.4971 no 2_776
H28 H29C 3.5759 no 2_776
H29A C14 3.2611 no 2_676
H29A C20 3.1260 no 2_776
H29A C21 3.4737 no 2_776
H29A H15 2.8390 no 2_676
H29A H17 3.4108 no 1_546
H29A H22 2.8994 no 2_776
H29A H25 3.0777 no 1_546
H29A H26 3.4331 no 2_676
H29A H28 3.4971 no 2_776
H29B C2 3.5738 no 2_676
H29B C3 3.5134 no 2_676
H29B C10 3.2817 no 2_666
H29B H11 3.5136 no 2_676
H29B H14 3.3880 no 2_676
H29B H20 2.5251 no 2_666
H29B H25 3.3618 no 1_546
H29B H27 3.4955 no 1_455
H29C C1 3.5584 no 2_676
H29C C2 3.2485 no 2_676
H29C C21 3.5010 no 2_776
H29C H11 3.3026 no 2_676
H29C H28 3.5759 no 2_776
H29C H29C 2.8088 no 2_676

loop_
_geom_torsion_atom_site_label_1
_geom_torsion_atom_site_label_2
_geom_torsion_atom_site_label_3
_geom_torsion_atom_site_label_4
_geom_torsion
_geom_torsion_publ_flag
C18 S1 C19 C20 156.9(3) no
C18 S1 C19 C24 -28.3(4) no
C19 S1 C18 C13 26.3(3) no
C19 S1 C18 C17 -158.5(3) no
C1 N1 C12 C7 2.4(3) no
C1 N1 C12 C11 -176.5(3) no
C12 N1 C1 C2 176.6(3) no
C12 N1 C1 C6 -2.0(3) no
C1 N1 C25 C26 88.8(5) no
C25 N1 C1 C2 0.9(5) no
C25 N1 C1 C6 -177.8(3) no
C12 N1 C25 C26 -86.2(4) no
C25 N1 C12 C7 178.1(3) no
C25 N1 C12 C11 -0.8(5) no
C4 N2 C13 C14 -11.5(5) no
C4 N2 C13 C18 167.2(3) no
C13 N2 C4 C3 -99.8(4) no
C13 N2 C4 C5 81.0(4) no
C4 N2 C24 C19 -169.0(3) no
C4 N2 C24 C23 9.4(5) no
C24 N2 C4 C3 91.7(4) no
C24 N2 C4 C5 -87.5(4) no
C13 N2 C24 C19 23.0(5) no
C13 N2 C24 C23 -158.7(3) no
C24 N2 C13 C14 156.3(3) no
C24 N2 C13 C18 -25.0(5) no
N1 C1 C2 C3 -178.8(3) no
N1 C1 C6 C5 -179.8(2) no
N1 C1 C6 C7 0.9(3) no
C2 C1 C6 C5 1.4(4) no
C2 C1 C6 C7 -177.9(3) no
C6 C1 C2 C3 -0.3(4) no
C1 C2 C3 C4 -0.8(4) no
C2 C3 C4 N2 -178.3(3) no
C2 C3 C4 C5 0.9(4) no
N2 C4 C5 C6 179.4(2) no
C3 C4 C5 C6 0.2(4) no
C4 C5 C6 C1 -1.3(4) no
C4 C5 C6 C7 177.7(3) no
C1 C6 C7 C8 177.3(3) no
C1 C6 C7 C12 0.5(3) no
C5 C6 C7 C8 -1.8(5) no
C5 C6 C7 C12 -178.6(3) no
C6 C7 C8 C9 -175.9(3) no
C6 C7 C12 N1 -1.8(3) no
C6 C7 C12 C11 177.2(2) no
C8 C7 C12 N1 -179.2(3) no
C8 C7 C12 C11 -0.2(4) no
C12 C7 C8 C9 0.7(4) no
C7 C8 C9 C10 -1.4(5) no
C8 C9 C10 C11 1.8(6) no
C9 C10 C11 C12 -1.3(5) no
C10 C11 C12 N1 179.3(3) no
C10 C11 C12 C7 0.5(5) no
N2 C13 C14 C15 177.4(3) no
N2 C13 C18 S1 -3.9(5) no
N2 C13 C18 C17 -178.9(3) no
C14 C13 C18 S1 174.9(3) no
C14 C13 C18 C17 -0.2(5) no
C18 C13 C14 C15 -1.3(5) no
C13 C14 C15 C16 1.9(7) no
C14 C15 C16 C17 -0.9(7) no
C15 C16 C17 C18 -0.5(7) no
C16 C17 C18 S1 -174.1(4) no
C16 C17 C18 C13 1.1(6) no
S1 C19 C20 C21 170.8(3) no
S1 C19 C24 N2 7.8(5) no
S1 C19 C24 C23 -170.6(3) no
C20 C19 C24 N2 -177.4(4) no
C20 C19 C24 C23 4.2(6) no
C24 C19 C20 C21 -4.3(7) no
C19 C20 C21 C22 0.7(8) no
C20 C21 C22 C23 2.9(9) no
C21 C22 C23 C24 -2.8(8) no
C22 C23 C24 N2 -179.2(4) no
C22 C23 C24 C19 -0.8(6) no
